data_7228265
loop_
_publ_author_name
'Mahmoudi, Ghodrat'
'Khandar, AliAkbar'
'White, Jonathan'
'Mitoraj, Mariusz Pawe\/l'
'Sekhar Jena, Himanshu'
'Van Der Voort, Pascal'
'Qureshi, Naseem'
'Kirillov, Alexander'
'Robeyns, Koen'
'Safin, Damir'

_publ_section_title
;
 Polar protic solvent-trapping polymorphism of the HgII-hydrazone
 coordination polymer: experimental and theoretical findings
;
_journal_name_full CrystEngComm
_journal_paper_doi 10.1039/C7CE00626H
_journal_year 2017
_chemical_formula_sum 'C14 H17 Hg N7 O3'
_chemical_formula_weight 531.94
_chemical_name_systematic
; 
 ? 
;
_space_group_IT_number 61
_symmetry_cell_setting orthorhombic
_symmetry_space_group_name_Hall '-P 2ac 2ab'
_symmetry_space_group_name_H-M 'P b c a'
_atom_sites_solution_hydrogens geom
_atom_sites_solution_primary direct
_atom_sites_solution_secondary difmap
_audit_creation_method SHELXL-97
_audit_update_record
;
2017-03-26 deposited with the CCDC.
2017-05-15 downloaded from the CCDC.
;
_cell_angle_alpha 90.00
_cell_angle_beta 90.00
_cell_angle_gamma 90.00
_cell_formula_units_Z 8
_cell_length_a 14.4728(11)
_cell_length_b 14.4895(12)
_cell_length_c 16.2609(12)
_cell_measurement_reflns_used 9865
_cell_measurement_temperature 100(2)
_cell_measurement_theta_max 33.16
_cell_measurement_theta_min 2.35
_cell_volume 3410.0(5)
_computing_cell_refinement 'Bruker SAINT'
_computing_data_collection 'Bruker APEX2'
_computing_data_reduction 'Bruker SAINT'
_computing_molecular_graphics 'Bruker SHELXTL'
_computing_publication_material 'Bruker SHELXTL'
_computing_structure_refinement 'SHELXL-97 (Sheldrick, 2008)'
_computing_structure_solution 'SHELXS-97 (Sheldrick, 2008)'
_diffrn_ambient_temperature 100(2)
_diffrn_measured_fraction_theta_full 0.997
_diffrn_measured_fraction_theta_max 0.997
_diffrn_measurement_device_type 'Bruker APEX-II CCD'
_diffrn_measurement_method '\f and \w scans'
_diffrn_radiation_monochromator graphite
_diffrn_radiation_source 'fine-focus sealed tube'
_diffrn_radiation_type MoK\a
_diffrn_radiation_wavelength 0.71073
_diffrn_reflns_av_R_equivalents 0.0416
_diffrn_reflns_av_sigmaI/netI 0.0285
_diffrn_reflns_limit_h_max 22
_diffrn_reflns_limit_h_min -19
_diffrn_reflns_limit_k_max 22
_diffrn_reflns_limit_k_min -22
_diffrn_reflns_limit_l_max 25
_diffrn_reflns_limit_l_min -25
_diffrn_reflns_number 47154
_diffrn_reflns_theta_full 33.19
_diffrn_reflns_theta_max 33.19
_diffrn_reflns_theta_min 2.35
_exptl_absorpt_coefficient_mu 9.057
_exptl_absorpt_correction_T_max 0.7133
_exptl_absorpt_correction_T_min 0.3637
_exptl_absorpt_correction_type multi-scan
_exptl_absorpt_process_details SADABS
_exptl_crystal_colour yellow
_exptl_crystal_density_diffrn 2.072
_exptl_crystal_density_method 'not measured'
_exptl_crystal_description block
_exptl_crystal_F_000 2032
_exptl_crystal_size_max 0.14
_exptl_crystal_size_mid 0.12
_exptl_crystal_size_min 0.04
_refine_diff_density_max 1.359
_refine_diff_density_min -1.991
_refine_diff_density_rms 0.140
_refine_ls_extinction_method none
_refine_ls_goodness_of_fit_ref 1.033
_refine_ls_hydrogen_treatment mixed
_refine_ls_matrix_type full
_refine_ls_number_parameters 236
_refine_ls_number_reflns 6516
_refine_ls_number_restraints 0
_refine_ls_restrained_S_all 1.033
_refine_ls_R_factor_all 0.0378
_refine_ls_R_factor_gt 0.0210
_refine_ls_shift/su_max 0.002
_refine_ls_shift/su_mean 0.000
_refine_ls_structure_factor_coef Fsqd
_refine_ls_weighting_details 'calc w=1/[\s^2^(Fo^2^)+(0.0167P)^2^+2.2961P] where P=(Fo^2^+2Fc^2^)/3'
_refine_ls_weighting_scheme calc
_refine_ls_wR_factor_gt 0.0410
_refine_ls_wR_factor_ref 0.0457
_reflns_number_gt 5017
_reflns_number_total 6516
_reflns_threshold_expression >2sigma(I)
_cod_data_source_file c7ce00626h2.cif
_cod_data_source_block grat010a
_cod_depositor_comments
;
The following automatic conversions were performed:

'_symmetry_cell_setting' value 'Orthorhombic' changed to
'orthorhombic' according to
/home/data/users/saulius/crontab/automatic-downloads/rss-feeds/RSC/lib/dictionaries/cif_core.dic
dictionary named 'cif_core.dic' version 2.4.2 from 2011-04-26.

Automatic conversion script
Id: cif_fix_values 4973 2017-02-22 13:04:09Z antanas 
;
_cod_original_sg_symbol_H-M Pbca
_cod_database_code 7228265

loop_
_symmetry_equiv_pos_as_xyz
'x, y, z'
'-x+1/2, -y, z+1/2'
'-x, y+1/2, -z+1/2'
'x+1/2, -y+1/2, -z'
'-x, -y, -z'
'x-1/2, y, -z-1/2'
'x, -y-1/2, z-1/2'
'-x-1/2, y-1/2, z'

loop_
_atom_site_label
_atom_site_type_symbol
_atom_site_fract_x
_atom_site_fract_y
_atom_site_fract_z
_atom_site_U_iso_or_equiv
_atom_site_adp_type
_atom_site_occupancy
_atom_site_symmetry_multiplicity
_atom_site_calc_flag
_atom_site_refinement_flags
Hg1 Hg 0.852636(5) 0.532111(6) 0.435125(4) 0.01210(3) Uani 1 1 d .
N1 N 0.77912(13) 0.43032(13) 0.53535(11) 0.0129(4) Uani 1 1 d .
N2 N 0.92238(13) 0.54956(12) 0.55811(11) 0.0117(3) Uani 1 1 d .
N3 N 0.99475(13) 0.60971(13) 0.57148(11) 0.0131(3) Uani 1 1 d .
N4 N 1.22715(13) 0.86179(13) 0.54356(11) 0.0137(4) Uani 1 1 d .
N5 N 0.85962(15) 0.52915(15) 0.30550(12) 0.0213(4) Uani 1 1 d .
N6 N 0.82915(16) 0.46363(16) 0.26876(12) 0.0208(4) Uani 1 1 d .
N7 N 0.8029(2) 0.40485(19) 0.22748(13) 0.0351(6) Uani 1 1 d .
O1 O 0.95872(12) 0.67374(12) 0.44450(10) 0.0197(4) Uani 1 1 d .
C1 C 0.82122(16) 0.43390(16) 0.60958(13) 0.0131(4) Uani 1 1 d .
C2 C 0.79408(16) 0.37875(17) 0.67504(14) 0.0167(5) Uani 1 1 d .
H2A H 0.8243 0.3833 0.7268 0.020 Uiso 1 1 calc R
C3 C 0.72211(17) 0.31692(18) 0.66360(15) 0.0203(5) Uani 1 1 d .
H3A H 0.7026 0.2778 0.7071 0.024 Uiso 1 1 calc R
C4 C 0.67915(18) 0.31332(18) 0.58741(15) 0.0204(5) Uani 1 1 d .
H4A H 0.6298 0.2714 0.5779 0.024 Uiso 1 1 calc R
C5 C 0.70920(16) 0.37176(17) 0.52532(14) 0.0166(5) Uani 1 1 d .
H5A H 0.6787 0.3699 0.4736 0.020 Uiso 1 1 calc R
C6 C 0.89716(16) 0.49962(16) 0.61907(13) 0.0138(4) Uani 1 1 d .
H6A H 0.9278 0.5053 0.6705 0.017 Uiso 1 1 calc R
C7 C 1.00602(15) 0.66874(15) 0.50935(13) 0.0119(4) Uani 1 1 d .
C8 C 1.08324(15) 0.73593(15) 0.52284(13) 0.0118(4) Uani 1 1 d .
C9 C 1.10414(16) 0.80057(16) 0.46267(14) 0.0156(4) Uani 1 1 d .
H9A H 1.0693 0.8029 0.4132 0.019 Uiso 1 1 calc R
C10 C 1.17622(17) 0.86163(17) 0.47538(14) 0.0162(4) Uani 1 1 d .
H10A H 1.1900 0.9054 0.4336 0.019 Uiso 1 1 calc R
C11 C 1.20745(16) 0.79923(16) 0.60200(13) 0.0147(4) Uani 1 1 d .
H11A H 1.2437 0.7986 0.6507 0.018 Uiso 1 1 calc R
C12 C 1.13669(15) 0.73575(16) 0.59420(13) 0.0141(4) Uani 1 1 d .
H12A H 1.1246 0.6926 0.6369 0.017 Uiso 1 1 calc R
O2 O 0.91386(13) 0.78622(14) 0.31825(11) 0.0238(4) Uani 1 1 d .
H2B H 0.922(2) 0.755(2) 0.359(2) 0.041(10) Uiso 1 1 d .
C13 C 0.9792(2) 0.7596(2) 0.25684(15) 0.0298(6) Uani 1 1 d .
H13A H 0.9690 0.7961 0.2069 0.045 Uiso 1 1 calc R
H13B H 0.9714 0.6939 0.2442 0.045 Uiso 1 1 calc R
H13C H 1.0420 0.7705 0.2772 0.045 Uiso 1 1 calc R
O3 O 0.61959(17) 0.47597(17) 0.33398(14) 0.0379(5) Uani 1 1 d .
H3B H 0.612(3) 0.414(4) 0.327(3) 0.095(17) Uiso 1 1 d .
C14 C 0.5373(2) 0.5069(2) 0.37177(19) 0.0326(7) Uani 1 1 d .
H14A H 0.5265 0.4715 0.4222 0.049 Uiso 1 1 calc R
H14B H 0.4853 0.4982 0.3340 0.049 Uiso 1 1 calc R
H14C H 0.5432 0.5726 0.3854 0.049 Uiso 1 1 calc R

loop_
_atom_site_aniso_label
_atom_site_aniso_U_11
_atom_site_aniso_U_22
_atom_site_aniso_U_33
_atom_site_aniso_U_23
_atom_site_aniso_U_13
_atom_site_aniso_U_12
Hg1 0.01326(4) 0.01272(4) 0.01030(4) -0.00017(3) -0.00070(3) 0.00119(3)
N1 0.0150(9) 0.0126(9) 0.0109(8) 0.0005(7) 0.0003(7) -0.0002(7)
N2 0.0117(9) 0.0102(8) 0.0132(8) -0.0009(6) -0.0004(7) -0.0005(6)
N3 0.0140(9) 0.0123(9) 0.0128(8) -0.0008(7) -0.0007(7) -0.0034(7)
N4 0.0140(9) 0.0140(9) 0.0130(8) -0.0014(7) 0.0013(7) -0.0026(7)
N5 0.0283(11) 0.0249(11) 0.0106(8) 0.0021(8) 0.0012(8) -0.0024(9)
N6 0.0287(11) 0.0237(11) 0.0101(8) 0.0009(8) -0.0010(8) 0.0073(9)
N7 0.0580(17) 0.0303(14) 0.0169(10) -0.0065(10) -0.0058(11) 0.0021(13)
O1 0.0197(9) 0.0210(9) 0.0184(8) 0.0072(7) -0.0083(7) -0.0072(7)
C1 0.0143(10) 0.0108(10) 0.0143(9) -0.0014(8) 0.0014(8) 0.0011(8)
C2 0.0187(12) 0.0180(11) 0.0134(9) 0.0024(8) 0.0002(8) -0.0026(9)
C3 0.0226(13) 0.0207(12) 0.0177(11) 0.0018(9) 0.0026(9) -0.0069(10)
C4 0.0193(12) 0.0215(13) 0.0204(11) -0.0011(9) 0.0009(9) -0.0076(10)
C5 0.0148(11) 0.0195(12) 0.0154(10) -0.0016(9) -0.0002(8) -0.0011(9)
C6 0.0147(11) 0.0132(10) 0.0135(9) -0.0001(8) -0.0002(8) -0.0028(8)
C7 0.0123(10) 0.0102(9) 0.0132(9) -0.0010(8) 0.0010(8) 0.0006(8)
C8 0.0110(10) 0.0113(10) 0.0131(9) -0.0007(8) 0.0001(8) -0.0006(8)
C9 0.0184(12) 0.0147(11) 0.0135(9) 0.0013(8) -0.0017(9) -0.0020(9)
C10 0.0191(11) 0.0164(11) 0.0131(9) 0.0020(8) -0.0017(8) -0.0051(9)
C11 0.0153(11) 0.0164(11) 0.0123(9) 0.0001(8) -0.0014(8) -0.0001(8)
C12 0.0176(12) 0.0118(10) 0.0131(9) 0.0014(8) 0.0011(8) -0.0013(8)
O2 0.0265(10) 0.0237(10) 0.0213(9) 0.0061(8) -0.0017(8) -0.0004(8)
C13 0.0268(14) 0.0444(18) 0.0183(11) 0.0034(11) -0.0005(10) -0.0061(13)
O3 0.0439(13) 0.0318(13) 0.0380(12) -0.0040(10) 0.0144(10) -0.0095(10)
C14 0.0361(18) 0.0269(15) 0.0347(15) -0.0041(12) 0.0003(13) -0.0061(12)

loop_
_atom_type_symbol
_atom_type_description
_atom_type_scat_dispersion_real
_atom_type_scat_dispersion_imag
_atom_type_scat_source
C C 0.0033 0.0016 'International Tables Vol C Tables 4.2.6.8 and 6.1.1.4'
H H 0.0000 0.0000 'International Tables Vol C Tables 4.2.6.8 and 6.1.1.4'
N N 0.0061 0.0033 'International Tables Vol C Tables 4.2.6.8 and 6.1.1.4'
O O 0.0106 0.0060 'International Tables Vol C Tables 4.2.6.8 and 6.1.1.4'
Hg Hg -2.3894 9.2266 'International Tables Vol C Tables 4.2.6.8 and 6.1.1.4'

loop_
_geom_angle_atom_site_label_1
_geom_angle_atom_site_label_2
_geom_angle_atom_site_label_3
_geom_angle
_geom_angle_site_symmetry_1
_geom_angle_site_symmetry_3
N5 Hg1 N2 150.08(7) . .
N5 Hg1 N4 101.13(7) . 4_466
N2 Hg1 N4 97.97(6) . 4_466
N5 Hg1 N1 132.46(7) . .
N2 Hg1 N1 70.78(6) . .
N4 Hg1 N1 87.76(6) 4_466 .
N5 Hg1 O1 92.69(7) . .
N2 Hg1 O1 65.79(6) . .
N4 Hg1 O1 86.10(6) 4_466 .
N1 Hg1 O1 134.72(6) . .
C5 N1 C1 118.44(19) . .
C5 N1 Hg1 129.39(15) . .
C1 N1 Hg1 112.09(14) . .
C6 N2 N3 116.83(18) . .
C6 N2 Hg1 119.72(15) . .
N3 N2 Hg1 123.40(13) . .
C7 N3 N2 112.24(17) . .
C10 N4 C11 118.0(2) . .
C10 N4 Hg1 122.63(15) . 4_566
C11 N4 Hg1 119.32(15) . 4_566
N6 N5 Hg1 119.57(17) . .
N7 N6 N5 173.9(3) . .
C7 O1 Hg1 109.20(14) . .
N1 C1 C2 122.3(2) . .
N1 C1 C6 117.23(19) . .
C2 C1 C6 120.4(2) . .
C3 C2 C1 118.8(2) . .
C2 C3 C4 118.7(2) . .
C3 C4 C5 119.1(2) . .
N1 C5 C4 122.6(2) . .
N2 C6 C1 120.0(2) . .
O1 C7 N3 127.2(2) . .
O1 C7 C8 119.39(19) . .
N3 C7 C8 113.39(18) . .
C9 C8 C12 117.8(2) . .
C9 C8 C7 119.86(19) . .
C12 C8 C7 122.30(19) . .
C10 C9 C8 119.4(2) . .
N4 C10 C9 122.9(2) . .
N4 C11 C12 122.8(2) . .
C11 C12 C8 119.1(2) . .

loop_
_geom_bond_atom_site_label_1
_geom_bond_atom_site_label_2
_geom_bond_distance
_geom_bond_site_symmetry_2
Hg1 N5 2.111(2) .
Hg1 N2 2.2544(18) .
Hg1 N4 2.4045(19) 4_466
Hg1 N1 2.4420(18) .
Hg1 O1 2.5674(17) .
N1 C5 1.331(3) .
N1 C1 1.353(3) .
N2 C6 1.280(3) .
N2 N3 1.380(3) .
N3 C7 1.334(3) .
N4 C10 1.331(3) .
N4 C11 1.344(3) .
N4 Hg1 2.4045(19) 4_566
N5 N6 1.205(3) .
N6 N7 1.149(3) .
O1 C7 1.259(3) .
C1 C2 1.388(3) .
C1 C6 1.462(3) .
C2 C3 1.386(3) .
C3 C4 1.387(3) .
C4 C5 1.388(3) .
C7 C8 1.498(3) .
C8 C9 1.388(3) .
C8 C12 1.395(3) .
C9 C10 1.383(3) .
C11 C12 1.382(3) .
O2 C13 1.428(3) .
O3 C14 1.413(4) .
